data_7021319
loop_
_publ_author_name
'Xiao, Jie'
'Deng, Liang'

_publ_section_title
;
 Iron-mediated C-H bond amination by organic azides on a tripodal
 bis(anilido)iminophosphorane platform.
;
_journal_issue 16
_journal_name_full 'Dalton transactions (Cambridge, England : 2003)'
_journal_page_first 5607
_journal_page_last 5610
_journal_paper_doi 10.1039/c3dt50518a
_journal_volume 42
_journal_year 2013
_chemical_formula_sum 'C56 H65 Fe N4 P'
_chemical_formula_weight 880.94
_chemical_name_systematic
;
?
;
_space_group_IT_number 14
_symmetry_cell_setting monoclinic
_symmetry_space_group_name_Hall '-P 2yn'
_symmetry_space_group_name_H-M 'P 1 21/n 1'
_atom_sites_solution_hydrogens geom
_atom_sites_solution_primary direct
_atom_sites_solution_secondary difmap
_audit_creation_method SHELXL-97
_cell_angle_alpha 90.00
_cell_angle_beta 101.303(4)
_cell_angle_gamma 90.00
_cell_formula_units_Z 4
_cell_length_a 12.817(3)
_cell_length_b 16.341(3)
_cell_length_c 22.588(5)
_cell_measurement_reflns_used 4792
_cell_measurement_temperature 133(2)
_cell_measurement_theta_max 26.05
_cell_measurement_theta_min 2.37
_cell_volume 4639.1(17)
_computing_cell_refinement 'Bruker SAINT'
_computing_data_collection 'Bruker APEX2'
_computing_data_reduction 'Bruker SAINT'
_computing_molecular_graphics 'Bruker SHELXTL'
_computing_publication_material 'Bruker SHELXTL'
_computing_structure_refinement 'SHELXL-97 (Sheldrick, 2008)'
_computing_structure_solution 'SHELXS-97 (Sheldrick, 2008)'
_diffrn_ambient_temperature 133(2)
_diffrn_measured_fraction_theta_full 1.000
_diffrn_measured_fraction_theta_max 1.000
_diffrn_measurement_device_type 'Bruker APEX-II CCD'
_diffrn_measurement_method '\f and \w scans'
_diffrn_radiation_monochromator graphite
_diffrn_radiation_source 'fine-focus sealed tube'
_diffrn_radiation_type MoK\a
_diffrn_radiation_wavelength 0.71073
_diffrn_reflns_av_R_equivalents 0.1008
_diffrn_reflns_av_sigmaI/netI 0.0986
_diffrn_reflns_limit_h_max 16
_diffrn_reflns_limit_h_min -15
_diffrn_reflns_limit_k_max 20
_diffrn_reflns_limit_k_min -20
_diffrn_reflns_limit_l_max 25
_diffrn_reflns_limit_l_min -28
_diffrn_reflns_number 35478
_diffrn_reflns_theta_full 27.00
_diffrn_reflns_theta_max 27.00
_diffrn_reflns_theta_min 1.55
_exptl_absorpt_coefficient_mu 0.402
_exptl_absorpt_correction_T_max 0.9880
_exptl_absorpt_correction_T_min 0.9533
_exptl_absorpt_correction_type multi-scan
_exptl_absorpt_process_details SADABS
_exptl_crystal_colour black
_exptl_crystal_density_diffrn 1.261
_exptl_crystal_density_method 'not measured'
_exptl_crystal_description plate
_exptl_crystal_F_000 1880
_exptl_crystal_size_max 0.12
_exptl_crystal_size_mid 0.05
_exptl_crystal_size_min 0.03
_refine_diff_density_max 0.634
_refine_diff_density_min -0.410
_refine_diff_density_rms 0.067
_refine_ls_extinction_method none
_refine_ls_goodness_of_fit_ref 0.971
_refine_ls_hydrogen_treatment constr
_refine_ls_matrix_type full
_refine_ls_number_parameters 564
_refine_ls_number_reflns 10136
_refine_ls_number_restraints 0
_refine_ls_restrained_S_all 0.971
_refine_ls_R_factor_all 0.1139
_refine_ls_R_factor_gt 0.0583
_refine_ls_shift/su_max 0.054
_refine_ls_shift/su_mean 0.001
_refine_ls_structure_factor_coef Fsqd
_refine_ls_weighting_details 'calc w=1/[\s^2^(Fo^2^)+(0.0693P)^2^+0.0000P] where P=(Fo^2^+2Fc^2^)/3'
_refine_ls_weighting_scheme calc
_refine_ls_wR_factor_gt 0.1183
_refine_ls_wR_factor_ref 0.1387
_reflns_number_gt 6299
_reflns_number_total 10136
_reflns_threshold_expression >2sigma(I)
_cod_data_source_file c3dt50518a.txt
_cod_data_source_block 3b
_cod_depositor_comments
;
The following automatic conversions were performed:

'_symmetry_cell_setting' value 'Monoclinic' changed to 'monoclinic'
according to /home/saulius/struct/CIF-dictionaries/cif_core.dic
dictionary named 'cif_core.dic' version 2.4.2 from
2011-04-26.

'_exptl_absorpt_correction_type' value 'MULTI-SCAN'
changed to 'multi-scan' according to
/home/saulius/struct/CIF-dictionaries/cif_core.dic dictionary named
'cif_core.dic' version 2.4.2 from 2011-04-26.

Automatic conversion script
Id: cif_fix_values 1891 2012-01-12 08:04:46Z andrius 
;
_cod_original_cell_volume 4639.3(16)
_cod_original_sg_symbol_H-M P2(1)/n
_cod_database_code 7021319

loop_
_symmetry_equiv_pos_as_xyz
'x, y, z'
'-x+1/2, y+1/2, -z+1/2'
'-x, -y, -z'
'x-1/2, -y-1/2, z-1/2'

loop_
_atom_site_label
_atom_site_type_symbol
_atom_site_fract_x
_atom_site_fract_y
_atom_site_fract_z
_atom_site_U_iso_or_equiv
_atom_site_adp_type
_atom_site_occupancy
_atom_site_symmetry_multiplicity
_atom_site_calc_flag
_atom_site_refinement_flags
Fe1 Fe 0.73677(3) 0.69259(2) 0.067568(19) 0.01866(12) Uani 1 1 d .
P1 P 0.74258(6) 0.84149(4) 0.00712(3) 0.01736(17) Uani 1 1 d .
N1 N 0.60036(19) 0.75585(14) 0.07432(11) 0.0211(5) Uani 1 1 d .
N2 N 0.84968(18) 0.73952(14) 0.12956(11) 0.0208(5) Uani 1 1 d .
N3 N 0.6853(2) 0.58317(15) 0.10230(14) 0.0308(7) Uani 1 1 d .
H3A H 0.7058 0.5917 0.1436 0.037 Uiso 1 1 calc R
N4 N 0.77503(18) 0.74867(14) -0.00620(11) 0.0187(5) Uani 1 1 d .
C1 C 0.6004(2) 0.85479(16) -0.00669(13) 0.0182(6) Uani 1 1 d .
C2 C 0.5431(2) 0.89862(17) -0.05502(14) 0.0229(7) Uani 1 1 d .
H2 H 0.5802 0.9254 -0.0820 0.028 Uiso 1 1 calc R
C3 C 0.4339(2) 0.90421(18) -0.06476(15) 0.0267(7) Uani 1 1 d .
H3 H 0.3956 0.9336 -0.0984 0.032 Uiso 1 1 calc R
C4 C 0.3808(2) 0.86587(19) -0.02433(15) 0.0281(7) Uani 1 1 d .
H4 H 0.3058 0.8714 -0.0295 0.034 Uiso 1 1 calc R
C5 C 0.4347(2) 0.82018(17) 0.02299(15) 0.0247(7) Uani 1 1 d .
H5 H 0.3962 0.7950 0.0499 0.030 Uiso 1 1 calc R
C6 C 0.5460(2) 0.80986(17) 0.03244(13) 0.0197(6) Uani 1 1 d .
C7 C 0.5533(2) 0.73347(17) 0.12400(14) 0.0205(6) Uani 1 1 d .
C8 C 0.5310(2) 0.79139(18) 0.16594(15) 0.0264(7) Uani 1 1 d .
C9 C 0.4908(3) 0.7646(2) 0.21553(15) 0.0316(8) Uani 1 1 d .
H9 H 0.4750 0.8041 0.2433 0.038 Uiso 1 1 calc R
C10 C 0.4729(3) 0.6823(2) 0.22626(16) 0.0329(8) Uani 1 1 d .
C11 C 0.4971(2) 0.6268(2) 0.18511(16) 0.0288(7) Uani 1 1 d .
H11 H 0.4865 0.5702 0.1915 0.035 Uiso 1 1 calc R
C12 C 0.5363(2) 0.65055(18) 0.13460(14) 0.0228(7) Uani 1 1 d .
C13 C 0.5669(2) 0.58619(18) 0.09415(16) 0.0296(8) Uani 1 1 d .
H13A H 0.5396 0.5323 0.1042 0.036 Uiso 1 1 calc R
H13B H 0.5353 0.5989 0.0516 0.036 Uiso 1 1 calc R
C14 C 0.4309(4) 0.6544(2) 0.28123(19) 0.0522(11) Uani 1 1 d .
H14A H 0.3548 0.6670 0.2755 0.078 Uiso 1 1 calc R
H14B H 0.4692 0.6830 0.3171 0.078 Uiso 1 1 calc R
H14C H 0.4415 0.5953 0.2865 0.078 Uiso 1 1 calc R
C15 C 0.5553(3) 0.88117(19) 0.16002(17) 0.0346(8) Uani 1 1 d .
H15A H 0.5031 0.9051 0.1271 0.052 Uiso 1 1 calc R
H15B H 0.6268 0.8872 0.1513 0.052 Uiso 1 1 calc R
H15C H 0.5518 0.9093 0.1979 0.052 Uiso 1 1 calc R
C16 C 0.7941(2) 0.87244(17) 0.08484(13) 0.0187(6) Uani 1 1 d .
C17 C 0.7812(2) 0.95630(17) 0.09442(14) 0.0225(7) Uani 1 1 d .
H17 H 0.7439 0.9885 0.0621 0.027 Uiso 1 1 calc R
C18 C 0.8203(2) 0.99397(18) 0.14887(14) 0.0254(7) Uani 1 1 d .
H18 H 0.8087 1.0506 0.1544 0.031 Uiso 1 1 calc R
C19 C 0.8769(3) 0.94716(19) 0.19511(15) 0.0288(7) Uani 1 1 d .
H19 H 0.9071 0.9723 0.2325 0.035 Uiso 1 1 calc R
C20 C 0.8900(2) 0.86454(19) 0.18766(14) 0.0276(7) Uani 1 1 d .
H20 H 0.9304 0.8342 0.2201 0.033 Uiso 1 1 calc R
C21 C 0.8460(2) 0.82306(17) 0.13391(13) 0.0200(6) Uani 1 1 d .
C22 C 0.9261(2) 0.69524(18) 0.17181(13) 0.0217(6) Uani 1 1 d .
C23 C 1.0246(2) 0.67781(18) 0.15638(14) 0.0252(7) Uani 1 1 d .
C24 C 1.0956(3) 0.62617(19) 0.19301(15) 0.0277(7) Uani 1 1 d .
H24 H 1.1622 0.6146 0.1823 0.033 Uiso 1 1 calc R
C25 C 1.0722(3) 0.59089(17) 0.24493(15) 0.0265(7) Uani 1 1 d .
C26 C 0.9757(3) 0.61008(18) 0.25995(15) 0.0273(7) Uani 1 1 d .
H26 H 0.9591 0.5871 0.2956 0.033 Uiso 1 1 calc R
C27 C 0.9013(2) 0.66208(18) 0.22470(14) 0.0232(7) Uani 1 1 d .
C28 C 0.7992(3) 0.6824(2) 0.24530(15) 0.0337(8) Uani 1 1 d .
H28A H 0.7590 0.6320 0.2480 0.051 Uiso 1 1 calc R
H28B H 0.7566 0.7197 0.2162 0.051 Uiso 1 1 calc R
H28C H 0.8158 0.7086 0.2850 0.051 Uiso 1 1 calc R
C29 C 1.1510(3) 0.5354(2) 0.28396(17) 0.0391(9) Uani 1 1 d .
H29A H 1.1831 0.5642 0.3212 0.059 Uiso 1 1 calc R
H29B H 1.2068 0.5198 0.2620 0.059 Uiso 1 1 calc R
H29C H 1.1145 0.4862 0.2941 0.059 Uiso 1 1 calc R
C30 C 1.0521(3) 0.7151(2) 0.10046(17) 0.0398(9) Uani 1 1 d .
H30A H 1.0052 0.6925 0.0647 0.060 Uiso 1 1 calc R
H30B H 1.1263 0.7025 0.0989 0.060 Uiso 1 1 calc R
H30C H 1.0428 0.7746 0.1014 0.060 Uiso 1 1 calc R
C31 C 0.8064(2) 0.91563(17) -0.03454(13) 0.0213(7) Uani 1 1 d .
C32 C 0.7686(3) 0.99374(18) -0.05252(14) 0.0280(7) Uani 1 1 d .
H32 H 0.7011 1.0110 -0.0458 0.034 Uiso 1 1 calc R
C33 C 0.8299(3) 1.0464(2) -0.08029(16) 0.0372(9) Uani 1 1 d .
H33 H 0.8035 1.0992 -0.0929 0.045 Uiso 1 1 calc R
C34 C 0.9279(3) 1.0224(2) -0.08948(16) 0.0403(9) Uani 1 1 d .
H34 H 0.9688 1.0584 -0.1089 0.048 Uiso 1 1 calc R
C35 C 0.9669(3) 0.9467(2) -0.07076(16) 0.0364(9) Uani 1 1 d .
H35 H 1.0354 0.9306 -0.0767 0.044 Uiso 1 1 calc R
C36 C 0.9072(3) 0.89371(19) -0.04336(15) 0.0274(7) Uani 1 1 d .
H36 H 0.9353 0.8415 -0.0303 0.033 Uiso 1 1 calc R
C37 C 0.7326(2) 0.50061(17) 0.09545(14) 0.0244(7) Uani 1 1 d .
C38 C 0.7357(3) 0.4498(2) 0.15300(16) 0.0357(8) Uani 1 1 d .
H38A H 0.7751 0.4801 0.1883 0.043 Uiso 1 1 calc R
H38B H 0.6622 0.4406 0.1592 0.043 Uiso 1 1 calc R
C39 C 0.7900(3) 0.3671(2) 0.14783(19) 0.0463(10) Uani 1 1 d .
H39 H 0.7916 0.3344 0.1854 0.056 Uiso 1 1 calc R
C40 C 0.7274(4) 0.3215(2) 0.0938(2) 0.0576(12) Uani 1 1 d .
H40A H 0.7605 0.2675 0.0903 0.069 Uiso 1 1 calc R
H40B H 0.6537 0.3125 0.0995 0.069 Uiso 1 1 calc R
C41 C 0.7260(3) 0.3706(2) 0.03682(19) 0.0493(11) Uani 1 1 d .
H41 H 0.6856 0.3397 0.0014 0.059 Uiso 1 1 calc R
C42 C 0.8390(3) 0.3851(2) 0.02803(19) 0.0519(11) Uani 1 1 d .
H42A H 0.8739 0.3321 0.0237 0.062 Uiso 1 1 calc R
H42B H 0.8377 0.4173 -0.0093 0.062 Uiso 1 1 calc R
C43 C 0.9013(3) 0.4312(2) 0.08192(17) 0.0366(8) Uani 1 1 d .
H43 H 0.9757 0.4407 0.0761 0.044 Uiso 1 1 calc R
C44 C 0.8470(3) 0.51368(18) 0.08777(16) 0.0295(8) Uani 1 1 d .
H44A H 0.8869 0.5438 0.1231 0.035 Uiso 1 1 calc R
H44B H 0.8474 0.5470 0.0512 0.035 Uiso 1 1 calc R
C45 C 0.6717(3) 0.4534(2) 0.04193(16) 0.0344(8) Uani 1 1 d .
H45A H 0.6696 0.4854 0.0045 0.041 Uiso 1 1 calc R
H45B H 0.5976 0.4445 0.0471 0.041 Uiso 1 1 calc R
C46 C 0.9032(3) 0.3822(2) 0.13853(19) 0.0469(10) Uani 1 1 d .
H46A H 0.9440 0.4121 0.1737 0.056 Uiso 1 1 calc R
H46B H 0.9391 0.3291 0.1354 0.056 Uiso 1 1 calc R
C47 C 0.7418(2) 0.70768(17) -0.06600(13) 0.0196(6) Uani 1 1 d .
C48 C 0.6373(3) 0.6603(2) -0.06776(16) 0.0322(8) Uani 1 1 d .
H48A H 0.6456 0.6225 -0.0329 0.039 Uiso 1 1 calc R
H48B H 0.5793 0.6992 -0.0648 0.039 Uiso 1 1 calc R
C49 C 0.6081(3) 0.6113(2) -0.12656(17) 0.0399(9) Uani 1 1 d .
H49 H 0.5401 0.5811 -0.1269 0.048 Uiso 1 1 calc R
C50 C 0.6962(3) 0.5497(2) -0.13077(16) 0.0367(9) Uani 1 1 d .
H50A H 0.7060 0.5119 -0.0959 0.044 Uiso 1 1 calc R
H50B H 0.6766 0.5170 -0.1682 0.044 Uiso 1 1 calc R
C51 C 0.7987(3) 0.59593(19) -0.13112(15) 0.0286(7) Uani 1 1 d .
H51 H 0.8569 0.5563 -0.1341 0.034 Uiso 1 1 calc R
C52 C 0.7831(3) 0.6545(2) -0.18481(15) 0.0360(8) Uani 1 1 d .
H52A H 0.8501 0.6843 -0.1854 0.043 Uiso 1 1 calc R
H52B H 0.7637 0.6232 -0.2229 0.043 Uiso 1 1 calc R
C53 C 0.6954(3) 0.7148(2) -0.17969(15) 0.0383(9) Uani 1 1 d .
H53 H 0.6850 0.7530 -0.2149 0.046 Uiso 1 1 calc R
C54 C 0.7263(3) 0.76432(18) -0.12086(14) 0.0290(7) Uani 1 1 d .
H54A H 0.7930 0.7947 -0.1211 0.035 Uiso 1 1 calc R
H54B H 0.6697 0.8046 -0.1182 0.035 Uiso 1 1 calc R
C55 C 0.8291(2) 0.64578(18) -0.07249(14) 0.0259(7) Uani 1 1 d .
H55A H 0.8407 0.6081 -0.0375 0.031 Uiso 1 1 calc R
H55B H 0.8965 0.6753 -0.0725 0.031 Uiso 1 1 calc R
C56 C 0.5933(3) 0.6688(2) -0.17965(18) 0.0489(11) Uani 1 1 d .
H56A H 0.5354 0.7080 -0.1772 0.059 Uiso 1 1 calc R
H56B H 0.5731 0.6374 -0.2176 0.059 Uiso 1 1 calc R

loop_
_atom_site_aniso_label
_atom_site_aniso_U_11
_atom_site_aniso_U_22
_atom_site_aniso_U_33
_atom_site_aniso_U_23
_atom_site_aniso_U_13
_atom_site_aniso_U_12
Fe1 0.0202(2) 0.0180(2) 0.0175(2) 0.00002(18) 0.00271(17) 0.00013(18)
P1 0.0192(4) 0.0178(4) 0.0151(4) -0.0002(3) 0.0033(3) -0.0007(3)
N1 0.0244(13) 0.0222(13) 0.0182(14) 0.0001(10) 0.0078(11) 0.0020(10)
N2 0.0225(13) 0.0212(13) 0.0171(14) 0.0010(10) -0.0002(11) -0.0008(10)
N3 0.0284(15) 0.0219(13) 0.0434(19) -0.0067(12) 0.0098(13) -0.0024(11)
N4 0.0206(12) 0.0202(12) 0.0148(13) -0.0025(10) 0.0026(10) 0.0019(10)
C1 0.0181(14) 0.0161(14) 0.0194(16) -0.0022(11) 0.0013(12) 0.0026(11)
C2 0.0279(16) 0.0247(16) 0.0163(16) 0.0005(12) 0.0045(13) 0.0009(13)
C3 0.0301(17) 0.0286(17) 0.0204(18) 0.0045(13) 0.0024(14) 0.0066(14)
C4 0.0206(16) 0.0295(17) 0.033(2) -0.0046(14) 0.0012(14) 0.0055(13)
C5 0.0244(16) 0.0237(16) 0.0272(18) -0.0008(13) 0.0082(14) 0.0003(13)
C6 0.0248(15) 0.0159(13) 0.0188(16) -0.0049(12) 0.0057(12) -0.0018(12)
C7 0.0200(15) 0.0229(15) 0.0194(17) 0.0021(12) 0.0059(13) 0.0008(12)
C8 0.0272(17) 0.0276(17) 0.0266(18) -0.0023(13) 0.0105(14) -0.0011(13)
C9 0.0367(19) 0.0352(19) 0.027(2) -0.0062(15) 0.0156(16) -0.0028(15)
C10 0.0336(18) 0.0373(19) 0.031(2) 0.0072(15) 0.0145(16) -0.0012(15)
C11 0.0255(17) 0.0272(16) 0.035(2) 0.0110(14) 0.0099(15) -0.0001(14)
C12 0.0178(15) 0.0252(16) 0.0252(18) 0.0030(13) 0.0040(13) -0.0017(12)
C13 0.0270(17) 0.0217(16) 0.041(2) -0.0034(14) 0.0089(15) -0.0027(13)
C14 0.070(3) 0.049(2) 0.048(3) 0.011(2) 0.035(2) -0.001(2)
C15 0.045(2) 0.0279(18) 0.038(2) -0.0086(15) 0.0263(18) -0.0041(16)
C16 0.0173(14) 0.0225(15) 0.0160(16) -0.0047(12) 0.0024(12) -0.0043(12)
C17 0.0244(16) 0.0222(15) 0.0220(17) 0.0004(12) 0.0073(14) 0.0017(13)
C18 0.0310(17) 0.0197(15) 0.0262(19) -0.0069(13) 0.0071(14) -0.0020(13)
C19 0.0369(19) 0.0282(17) 0.0200(18) -0.0054(13) 0.0023(15) -0.0087(14)
C20 0.0317(18) 0.0290(17) 0.0188(17) 0.0044(13) -0.0033(14) -0.0038(14)
C21 0.0183(14) 0.0227(16) 0.0183(16) -0.0006(11) 0.0022(12) -0.0006(12)
C22 0.0274(16) 0.0212(14) 0.0147(15) -0.0031(12) -0.0007(12) -0.0024(13)
C23 0.0295(17) 0.0263(17) 0.0194(17) -0.0014(12) 0.0036(13) -0.0023(13)
C24 0.0253(17) 0.0295(17) 0.0276(19) -0.0063(14) 0.0034(14) 0.0015(14)
C25 0.0344(18) 0.0173(15) 0.0253(19) -0.0017(13) -0.0003(15) 0.0026(13)
C26 0.0376(19) 0.0240(16) 0.0192(18) 0.0026(13) 0.0028(14) -0.0017(14)
C27 0.0299(17) 0.0215(15) 0.0173(16) -0.0042(12) 0.0020(13) -0.0011(13)
C28 0.0361(19) 0.043(2) 0.0227(19) -0.0003(15) 0.0066(15) 0.0027(16)
C29 0.046(2) 0.0330(19) 0.034(2) 0.0039(15) -0.0011(18) 0.0111(16)
C30 0.038(2) 0.051(2) 0.033(2) 0.0098(17) 0.0126(17) 0.0036(17)
C31 0.0269(16) 0.0213(15) 0.0156(16) -0.0027(12) 0.0042(13) -0.0046(13)
C32 0.0382(19) 0.0249(16) 0.0199(18) -0.0045(13) 0.0037(15) -0.0044(14)
C33 0.060(2) 0.0231(17) 0.027(2) 0.0003(14) 0.0039(18) -0.0129(17)
C34 0.056(2) 0.040(2) 0.028(2) -0.0027(16) 0.0154(18) -0.0214(19)
C35 0.037(2) 0.046(2) 0.030(2) -0.0098(16) 0.0147(16) -0.0162(17)
C36 0.0318(18) 0.0285(17) 0.0221(18) -0.0044(13) 0.0058(14) -0.0052(14)
C37 0.0304(17) 0.0170(14) 0.0256(18) -0.0048(12) 0.0048(14) 0.0005(13)
C38 0.037(2) 0.041(2) 0.030(2) -0.0016(16) 0.0093(16) -0.0104(16)
C39 0.056(2) 0.033(2) 0.049(3) 0.0182(17) 0.006(2) -0.0001(18)
C40 0.057(3) 0.0224(19) 0.089(4) -0.002(2) 0.005(2) 0.0024(18)
C41 0.057(3) 0.034(2) 0.051(3) -0.0237(18) -0.004(2) 0.0055(18)
C42 0.064(3) 0.045(2) 0.047(3) -0.0138(19) 0.010(2) 0.023(2)
C43 0.0353(19) 0.0303(18) 0.045(2) -0.0011(16) 0.0113(17) 0.0103(15)
C44 0.0335(18) 0.0246(17) 0.033(2) 0.0023(14) 0.0121(16) 0.0047(14)
C45 0.0381(19) 0.0327(18) 0.030(2) -0.0066(15) -0.0003(16) 0.0055(15)
C46 0.048(2) 0.034(2) 0.053(3) 0.0089(18) -0.002(2) 0.0124(18)
C47 0.0208(15) 0.0212(15) 0.0161(16) -0.0043(12) 0.0018(13) 0.0001(12)
C48 0.0278(17) 0.0384(19) 0.032(2) -0.0110(15) 0.0096(15) -0.0062(15)
C49 0.0311(19) 0.046(2) 0.043(2) -0.0205(18) 0.0086(17) -0.0165(16)
C50 0.053(2) 0.0271(18) 0.029(2) -0.0099(15) 0.0075(17) -0.0095(16)
C51 0.0328(18) 0.0275(17) 0.0250(19) -0.0056(13) 0.0047(15) 0.0053(14)
C52 0.053(2) 0.0342(19) 0.0229(19) -0.0119(15) 0.0123(17) -0.0041(17)
C53 0.068(3) 0.0304(18) 0.0141(18) 0.0011(13) 0.0011(17) 0.0083(17)
C54 0.044(2) 0.0225(16) 0.0189(18) -0.0021(13) 0.0017(15) 0.0046(14)
C55 0.0268(17) 0.0270(16) 0.0231(18) -0.0060(13) 0.0030(14) 0.0030(13)
C56 0.044(2) 0.055(2) 0.038(2) -0.0240(19) -0.0156(18) 0.0165(19)

loop_
_atom_type_symbol
_atom_type_description
_atom_type_scat_dispersion_real
_atom_type_scat_dispersion_imag
_atom_type_scat_source
C C 0.0033 0.0016 'International Tables Vol C Tables 4.2.6.8 and 6.1.1.4'
H H 0.0000 0.0000 'International Tables Vol C Tables 4.2.6.8 and 6.1.1.4'
N N 0.0061 0.0033 'International Tables Vol C Tables 4.2.6.8 and 6.1.1.4'
P P 0.1023 0.0942 'International Tables Vol C Tables 4.2.6.8 and 6.1.1.4'
Fe Fe 0.3463 0.8444 'International Tables Vol C Tables 4.2.6.8 and 6.1.1.4'

loop_
_geom_angle_atom_site_label_1
_geom_angle_atom_site_label_2
_geom_angle_atom_site_label_3
_geom_angle
N2 Fe1 N4 98.36(10)
N2 Fe1 N1 105.59(10)
N4 Fe1 N1 100.25(9)
N2 Fe1 N3 107.84(11)
N4 Fe1 N3 145.65(10)
N1 Fe1 N3 93.79(10)
N2 Fe1 P1 85.53(7)
N4 Fe1 P1 34.79(7)
N1 Fe1 P1 72.80(7)
N3 Fe1 P1 163.47(8)
N4 P1 C1 111.69(12)
N4 P1 C16 112.44(13)
C1 P1 C16 107.28(13)
N4 P1 C31 111.70(13)
C1 P1 C31 111.80(14)
C16 P1 C31 101.43(13)
N4 P1 Fe1 46.16(9)
C1 P1 Fe1 93.82(9)
C16 P1 Fe1 79.07(9)
C31 P1 Fe1 152.54(10)
C6 N1 C7 118.1(2)
C6 N1 Fe1 126.31(19)
C7 N1 Fe1 115.23(18)
C21 N2 C22 119.2(2)
C21 N2 Fe1 114.19(19)
C22 N2 Fe1 126.44(18)
C13 N3 C37 116.0(2)
C13 N3 Fe1 108.08(19)
C37 N3 Fe1 124.2(2)
C13 N3 H3A 101.5
C37 N3 H3A 101.5
Fe1 N3 H3A 101.5
C47 N4 P1 123.44(19)
C47 N4 Fe1 117.70(17)
P1 N4 Fe1 99.05(12)
C2 C1 C6 120.2(3)
C2 C1 P1 124.0(2)
C6 C1 P1 115.5(2)
C3 C2 C1 121.6(3)
C3 C2 H2 119.2
C1 C2 H2 119.2
C2 C3 C4 118.6(3)
C2 C3 H3 120.7
C4 C3 H3 120.7
C5 C4 C3 121.3(3)
C5 C4 H4 119.3
C3 C4 H4 119.3
C4 C5 C6 121.5(3)
C4 C5 H5 119.3
C6 C5 H5 119.3
N1 C6 C5 122.7(3)
N1 C6 C1 120.6(2)
C5 C6 C1 116.5(3)
C12 C7 C8 118.4(3)
C12 C7 N1 119.2(3)
C8 C7 N1 122.1(3)
C9 C8 C7 119.1(3)
C9 C8 C15 119.5(3)
C7 C8 C15 121.4(3)
C8 C9 C10 122.9(3)
C8 C9 H9 118.5
C10 C9 H9 118.5
C11 C10 C9 116.9(3)
C11 C10 C14 121.2(3)
C9 C10 C14 122.0(3)
C10 C11 C12 122.4(3)
C10 C11 H11 118.8
C12 C11 H11 118.8
C11 C12 C7 120.3(3)
C11 C12 C13 119.1(3)
C7 C12 C13 120.5(3)
N3 C13 C12 109.3(3)
N3 C13 H13A 109.8
C12 C13 H13A 109.8
N3 C13 H13B 109.8
C12 C13 H13B 109.8
H13A C13 H13B 108.3
C10 C14 H14A 109.5
C10 C14 H14B 109.5
H14A C14 H14B 109.5
C10 C14 H14C 109.5
H14A C14 H14C 109.5
H14B C14 H14C 109.5
C8 C15 H15A 109.5
C8 C15 H15B 109.5
H15A C15 H15B 109.5
C8 C15 H15C 109.5
H15A C15 H15C 109.5
H15B C15 H15C 109.5
C17 C16 C21 119.0(3)
C17 C16 P1 112.9(2)
C21 C16 P1 128.2(2)
C18 C17 C16 122.7(3)
C18 C17 H17 118.6
C16 C17 H17 118.6
C17 C18 C19 118.2(3)
C17 C18 H18 120.9
C19 C18 H18 120.9
C20 C19 C18 120.7(3)
C20 C19 H19 119.7
C18 C19 H19 119.7
C19 C20 C21 122.7(3)
C19 C20 H20 118.6
C21 C20 H20 118.6
N2 C21 C20 121.9(3)
N2 C21 C16 121.7(3)
C20 C21 C16 116.4(3)
C27 C22 C23 119.9(3)
C27 C22 N2 121.7(3)
C23 C22 N2 118.1(3)
C24 C23 C22 119.5(3)
C24 C23 C30 120.8(3)
C22 C23 C30 119.8(3)
C23 C24 C25 121.9(3)
C23 C24 H24 119.0
C25 C24 H24 119.0
C26 C25 C24 117.7(3)
C26 C25 C29 121.5(3)
C24 C25 C29 120.7(3)
C25 C26 C27 122.7(3)
C25 C26 H26 118.6
C27 C26 H26 118.6
C26 C27 C22 118.3(3)
C26 C27 C28 119.5(3)
C22 C27 C28 122.2(3)
C27 C28 H28A 109.5
C27 C28 H28B 109.5
H28A C28 H28B 109.5
C27 C28 H28C 109.5
H28A C28 H28C 109.5
H28B C28 H28C 109.5
C25 C29 H29A 109.5
C25 C29 H29B 109.5
H29A C29 H29B 109.5
C25 C29 H29C 109.5
H29A C29 H29C 109.5
H29B C29 H29C 109.5
C23 C30 H30A 109.5
C23 C30 H30B 109.5
H30A C30 H30B 109.5
C23 C30 H30C 109.5
H30A C30 H30C 109.5
H30B C30 H30C 109.5
C36 C31 C32 118.2(3)
C36 C31 P1 115.2(2)
C32 C31 P1 126.3(2)
C33 C32 C31 120.1(3)
C33 C32 H32 120.0
C31 C32 H32 120.0
C34 C33 C32 120.4(3)
C34 C33 H33 119.8
C32 C33 H33 119.8
C33 C34 C35 120.1(3)
C33 C34 H34 119.9
C35 C34 H34 119.9
C34 C35 C36 120.3(3)
C34 C35 H35 119.9
C36 C35 H35 119.9
C35 C36 C31 121.0(3)
C35 C36 H36 119.5
C31 C36 H36 119.5
N3 C37 C45 112.7(3)
N3 C37 C44 107.6(2)
C45 C37 C44 109.7(3)
N3 C37 C38 110.1(3)
C45 C37 C38 108.9(3)
C44 C37 C38 107.8(3)
C39 C38 C37 110.4(3)
C39 C38 H38A 109.6
C37 C38 H38A 109.6
C39 C38 H38B 109.6
C37 C38 H38B 109.6
H38A C38 H38B 108.1
C40 C39 C46 109.6(4)
C40 C39 C38 108.5(3)
C46 C39 C38 109.0(3)
C40 C39 H39 109.9
C46 C39 H39 109.9
C38 C39 H39 109.9
C41 C40 C39 109.9(3)
C41 C40 H40A 109.7
C39 C40 H40A 109.7
C41 C40 H40B 109.7
C39 C40 H40B 109.7
H40A C40 H40B 108.2
C40 C41 C42 110.0(3)
C40 C41 C45 109.4(3)
C42 C41 C45 109.2(3)
C40 C41 H41 109.4
C42 C41 H41 109.4
C45 C41 H41 109.4
C43 C42 C41 109.8(3)
C43 C42 H42A 109.7
C41 C42 H42A 109.7
C43 C42 H42B 109.7
C41 C42 H42B 109.7
H42A C42 H42B 108.2
C46 C43 C42 109.6(3)
C46 C43 C44 109.1(3)
C42 C43 C44 109.2(3)
C46 C43 H43 109.7
C42 C43 H43 109.7
C44 C43 H43 109.7
C37 C44 C43 110.5(3)
C37 C44 H44A 109.6
C43 C44 H44A 109.6
C37 C44 H44B 109.6
C43 C44 H44B 109.6
H44A C44 H44B 108.1
C37 C45 C41 109.8(3)
C37 C45 H45A 109.7
C41 C45 H45A 109.7
C37 C45 H45B 109.7
C41 C45 H45B 109.7
H45A C45 H45B 108.2
C43 C46 C39 110.2(3)
C43 C46 H46A 109.6
C39 C46 H46A 109.6
C43 C46 H46B 109.6
C39 C46 H46B 109.6
H46A C46 H46B 108.1
N4 C47 C54 115.5(2)
N4 C47 C55 107.3(2)
C54 C47 C55 107.6(3)
N4 C47 C48 110.0(2)
C54 C47 C48 108.0(3)
C55 C47 C48 108.2(2)
C49 C48 C47 110.4(3)
C49 C48 H48A 109.6
C47 C48 H48A 109.6
C49 C48 H48B 109.6
C47 C48 H48B 109.6
H48A C48 H48B 108.1
C56 C49 C50 109.9(3)
C56 C49 C48 109.6(3)
C50 C49 C48 109.8(3)
C56 C49 H49 109.2
C50 C49 H49 109.2
C48 C49 H49 109.2
C51 C50 C49 108.9(3)
C51 C50 H50A 109.9
C49 C50 H50A 109.9
C51 C50 H50B 109.9
C49 C50 H50B 109.9
H50A C50 H50B 108.3
C50 C51 C52 109.7(3)
C50 C51 C55 109.4(3)
C52 C51 C55 108.9(3)
C50 C51 H51 109.6
C52 C51 H51 109.6
C55 C51 H51 109.6
C53 C52 C51 109.3(3)
C53 C52 H52A 109.8
C51 C52 H52A 109.8
C53 C52 H52B 109.8
C51 C52 H52B 109.8
H52A C52 H52B 108.3
C56 C53 C52 109.4(3)
C56 C53 C54 109.7(3)
C52 C53 C54 109.8(3)
C56 C53 H53 109.3
C52 C53 H53 109.3
C54 C53 H53 109.3
C47 C54 C53 110.6(2)
C47 C54 H54A 109.5
C53 C54 H54A 109.5
C47 C54 H54B 109.5
C53 C54 H54B 109.5
H54A C54 H54B 108.1
C47 C55 C51 111.4(2)
C47 C55 H55A 109.4
C51 C55 H55A 109.4
C47 C55 H55B 109.4
C51 C55 H55B 109.4
H55A C55 H55B 108.0
C49 C56 C53 109.7(3)
C49 C56 H56A 109.7
C53 C56 H56A 109.7
C49 C56 H56B 109.7
C53 C56 H56B 109.7
H56A C56 H56B 108.2

loop_
_geom_bond_atom_site_label_1
_geom_bond_atom_site_label_2
_geom_bond_distance
Fe1 N2 1.962(2)
Fe1 N4 2.044(2)
Fe1 N1 2.062(2)
Fe1 N3 2.109(3)
Fe1 P1 2.7982(9)
P1 N4 1.617(2)
P1 C1 1.801(3)
P1 C16 1.822(3)
P1 C31 1.823(3)
N1 C6 1.379(4)
N1 C7 1.422(4)
N2 C21 1.370(4)
N2 C22 1.423(4)
N3 C13 1.494(4)
N3 C37 1.499(4)
N3 H3A 0.9300
N4 C47 1.493(4)
C1 C2 1.389(4)
C1 C6 1.432(4)
C2 C3 1.377(4)
C2 H2 0.9500
C3 C4 1.390(4)
C3 H3 0.9500
C4 C5 1.374(4)
C4 H4 0.9500
C5 C6 1.410(4)
C5 H5 0.9500
C7 C12 1.400(4)
C7 C8 1.408(4)
C8 C9 1.392(4)
C8 C15 1.511(4)
C9 C10 1.393(4)
C9 H9 0.9500
C10 C11 1.377(5)
C10 C14 1.517(5)
C11 C12 1.390(4)
C11 H11 0.9500
C12 C13 1.495(4)
C13 H13A 0.9900
C13 H13B 0.9900
C14 H14A 0.9800
C14 H14B 0.9800
C14 H14C 0.9800
C15 H15A 0.9800
C15 H15B 0.9800
C15 H15C 0.9800
C16 C17 1.402(4)
C16 C21 1.426(4)
C17 C18 1.379(4)
C17 H17 0.9500
C18 C19 1.380(4)
C18 H18 0.9500
C19 C20 1.375(4)
C19 H19 0.9500
C20 C21 1.408(4)
C20 H20 0.9500
C22 C27 1.404(4)
C22 C23 1.404(4)
C23 C24 1.389(4)
C23 C30 1.505(4)
C24 C25 1.392(4)
C24 H24 0.9500
C25 C26 1.381(4)
C25 C29 1.507(4)
C26 C27 1.403(4)
C26 H26 0.9500
C27 C28 1.508(4)
C28 H28A 0.9800
C28 H28B 0.9800
C28 H28C 0.9800
C29 H29A 0.9800
C29 H29B 0.9800
C29 H29C 0.9800
C30 H30A 0.9800
C30 H30B 0.9800
C30 H30C 0.9800
C31 C36 1.393(4)
C31 C32 1.397(4)
C32 C33 1.394(5)
C32 H32 0.9500
C33 C34 1.370(5)
C33 H33 0.9500
C34 C35 1.371(5)
C34 H34 0.9500
C35 C36 1.380(4)
C35 H35 0.9500
C36 H36 0.9500
C37 C45 1.515(4)
C37 C44 1.525(4)
C37 C38 1.537(5)
C38 C39 1.534(5)
C38 H38A 0.9900
C38 H38B 0.9900
C39 C40 1.517(6)
C39 C46 1.527(5)
C39 H39 1.0000
C40 C41 1.514(6)
C40 H40A 0.9900
C40 H40B 0.9900
C41 C42 1.519(6)
C41 C45 1.537(5)
C41 H41 1.0000
C42 C43 1.518(5)
C42 H42A 0.9900
C42 H42B 0.9900
C43 C46 1.505(5)
C43 C44 1.534(4)
C43 H43 1.0000
C44 H44A 0.9900
C44 H44B 0.9900
C45 H45A 0.9900
C45 H45B 0.9900
C46 H46A 0.9900
C46 H46B 0.9900
C47 C54 1.528(4)
C47 C55 1.537(4)
C47 C48 1.541(4)
C48 C49 1.533(4)
C48 H48A 0.9900
C48 H48B 0.9900
C49 C56 1.506(5)
C49 C50 1.530(5)
C49 H49 1.0000
C50 C51 1.517(5)
C50 H50A 0.9900
C50 H50B 0.9900
C51 C52 1.527(5)
C51 C55 1.539(4)
C51 H51 1.0000
C52 C53 1.515(5)
C52 H52A 0.9900
C52 H52B 0.9900
C53 C56 1.509(5)
C53 C54 1.540(4)
C53 H53 1.0000
C54 H54A 0.9900
C54 H54B 0.9900
C55 H55A 0.9900
C55 H55B 0.9900
C56 H56A 0.9900
C56 H56B 0.9900
